data_7248234
loop_
_publ_author_name
'Seki, Tomohiro'
'Hattori, Kota'

_publ_section_title
;
 Mechanochromic aromatic hydrocarbons that bear one simple substituent
;
_journal_issue 11
_journal_name_full 'RSC Advances'
_journal_page_first 7258
_journal_page_last 7262
_journal_paper_doi 10.1039/D3RA08519H
_journal_volume 14
_journal_year 2024
_chemical_formula_moiety 'C17 H9 N'
_chemical_formula_sum 'C17 H9 N'
_chemical_formula_weight 227.25
_space_group_crystal_system monoclinic
_space_group_IT_number 14
_space_group_name_Hall '-P 2ybc'
_space_group_name_H-M_alt 'P 1 21/c 1'
_atom_sites_solution_hydrogens geom
_atom_sites_solution_primary dual
_audit_creation_date 2023-06-02
_audit_creation_method
;
Olex2 1.5
(compiled 2023.03.06 svn.rbb2c1857 for OlexSys, GUI svn.r6748)
;
_audit_update_record
;
2023-12-07 deposited with the CCDC.	2024-02-16 downloaded from the CCDC.
;
_cell_angle_alpha 90
_cell_angle_beta 93.960(4)
_cell_angle_gamma 90
_cell_formula_units_Z 4
_cell_length_a 3.8023(2)
_cell_length_b 17.9097(9)
_cell_length_c 15.9061(8)
_cell_measurement_reflns_used 2317
_cell_measurement_temperature 100.00(10)
_cell_measurement_theta_max 74.6100
_cell_measurement_theta_min 3.7230
_cell_volume 1080.59(10)
_computing_cell_refinement 'CrysAlisPro 1.171.42.88a (Rigaku OD, 2023)'
_computing_data_collection 'CrysAlisPro 1.171.42.88a (Rigaku OD, 2023)'
_computing_data_reduction 'CrysAlisPro 1.171.42.88a (Rigaku OD, 2023)'
_computing_molecular_graphics 'Olex2 1.5 (Dolomanov et al., 2009)'
_computing_publication_material 'Olex2 1.5 (Dolomanov et al., 2009)'
_computing_structure_refinement 'SHELXL 2018/3 (Sheldrick, 2015)'
_computing_structure_solution 'SHELXT 2018/2 (Sheldrick, 2018)'
_diffrn_ambient_environment N~2~
_diffrn_ambient_temperature 100.00(10)
_diffrn_detector 'Hybrid Pixel Array Detector'
_diffrn_detector_area_resol_mean 10.0000
_diffrn_detector_type HyPix
_diffrn_measured_fraction_theta_full 0.992
_diffrn_measured_fraction_theta_max 0.948
_diffrn_measurement_details
;
List of Runs (angles in degrees, time in seconds):

  # Type    Start    End  Width  t~exp~   \w     \q     \k     \f   Frames
#--------------------------------------------------------------------------
  1  \w     40.00  67.00   0.50    0.51    --  107.20 -57.00 120.00   54
  2  \w     35.00  60.00   0.50    0.51    --  107.20 -57.00  90.00   50
  3  \w     35.00  64.00   0.50    0.51    --  107.20 -57.00  30.00   58
  4  \w     44.00  69.00   0.50    0.51    --  107.20 -57.00  60.00   50
  5  \w     35.00  67.00   0.50    0.51    --  107.20 -57.00 -90.00   64
  6  \w    117.00 152.00   0.50    0.51    --  107.20 107.00   4.00   70
  7  \w    -18.00  12.00   0.50    0.13    --   46.86 -19.00   0.00   60
  8  \w     10.00  81.00   0.50    0.13    --   46.86-107.00 -93.00  142
  9  \w     64.00  90.00   0.50    0.51    --  107.20-107.00 -93.00   52
 10  \w     67.00 106.00   0.50    0.51    --  107.20 -99.00  90.00   78
 11  \w     37.00  63.00   0.50    0.51    --  107.20 -99.00  90.00   52
 12  \w    -33.00  25.00   0.50    0.13    --  -46.86  38.00 120.00  116
 13  \w    -62.00 -37.00   0.50    0.51    -- -104.50  57.00   0.00   50
 14  \w    -61.00 -36.00   0.50    0.51    -- -104.50  57.00 -60.00   50
 15  \w    -22.00  26.00   0.50    0.13    --  -46.86  19.00-150.00   96
 16  \w    -18.00   7.00   0.50    0.13    --  -46.86  19.00-180.00   50
 17  \w    -62.00 -32.00   0.50    0.51    -- -104.50  57.00-150.00   60
 18  \w   -154.00-129.00   0.50    0.51    -- -104.50 -19.00 -60.00   50
 19  \w   -150.00 -85.00   0.50    0.51    -- -104.50-107.00 -93.00  130
 20  \w   -173.00 -94.00   0.50    0.51    -- -104.50 -19.00  90.00  158
 21  \w    -77.00 -50.00   0.50    0.13    --  -46.86 107.00   4.00   54
 22  \w   -106.00 -59.00   0.50    0.51    -- -104.50 107.00   4.00   94
;
_diffrn_measurement_device 'four-circle diffractometer'
_diffrn_measurement_device_type 'XtaLAB Synergy R, HyPix'
_diffrn_measurement_method '\w scans'
_diffrn_orient_matrix_type 'CrysAlisPro convention (1999,Acta A55,543-557)'
_diffrn_orient_matrix_UB_11 -0.0118270000
_diffrn_orient_matrix_UB_12 -0.0592092000
_diffrn_orient_matrix_UB_13 -0.0704180000
_diffrn_orient_matrix_UB_21 -0.1459195000
_diffrn_orient_matrix_UB_22 0.0588269000
_diffrn_orient_matrix_UB_23 -0.0639849000
_diffrn_orient_matrix_UB_31 0.3784869000
_diffrn_orient_matrix_UB_32 0.0207757000
_diffrn_orient_matrix_UB_33 -0.0197074000
_diffrn_radiation_monochromator mirror
_diffrn_radiation_probe x-ray
_diffrn_radiation_type 'Cu K\a'
_diffrn_radiation_wavelength 1.54184
_diffrn_reflns_av_R_equivalents 0.0445
_diffrn_reflns_av_unetI/netI 0.0429
_diffrn_reflns_Laue_measured_fraction_full 0.992
_diffrn_reflns_Laue_measured_fraction_max 0.948
_diffrn_reflns_limit_h_max 4
_diffrn_reflns_limit_h_min -3
_diffrn_reflns_limit_k_max 22
_diffrn_reflns_limit_k_min -22
_diffrn_reflns_limit_l_max 19
_diffrn_reflns_limit_l_min -19
_diffrn_reflns_number 5540
_diffrn_reflns_point_group_measured_fraction_full 0.992
_diffrn_reflns_point_group_measured_fraction_max 0.948
_diffrn_reflns_theta_full 67.684
_diffrn_reflns_theta_max 77.081
_diffrn_reflns_theta_min 3.722
_diffrn_source 'Rotating-anode X-ray tube'
_diffrn_source_type 'PhotonJet R (Cu) X-ray Source'
_exptl_absorpt_coefficient_mu 0.632
_exptl_absorpt_correction_T_max 1.00000
_exptl_absorpt_correction_T_min 0.27583
_exptl_absorpt_correction_type multi-scan
_exptl_absorpt_process_details
;
CrysAlisPro 1.171.42.88a (Rigaku Oxford Diffraction, 2023)
Empirical absorption correction using spherical harmonics,
implemented in SCALE3 ABSPACK scaling algorithm.
;
_exptl_crystal_density_diffrn 1.397
_exptl_crystal_description needle
_exptl_crystal_F_000 472
_exptl_crystal_preparation Luminescent
_exptl_crystal_size_max 0.41
_exptl_crystal_size_mid 0.03
_exptl_crystal_size_min 0.03
_refine_diff_density_max 0.915
_refine_diff_density_min -0.319
_refine_diff_density_rms 0.084
_refine_ls_extinction_method none
_refine_ls_goodness_of_fit_ref 1.120
_refine_ls_hydrogen_treatment constr
_refine_ls_matrix_type full
_refine_ls_number_parameters 163
_refine_ls_number_reflns 2163
_refine_ls_number_restraints 0
_refine_ls_restrained_S_all 1.120
_refine_ls_R_factor_all 0.0986
_refine_ls_R_factor_gt 0.0870
_refine_ls_shift/su_max 0.000
_refine_ls_shift/su_mean 0.000
_refine_ls_structure_factor_coef Fsqd
_refine_ls_weighting_details 'w=1/[\s^2^(Fo^2^)+(0.1374P)^2^+1.1394P] where P=(Fo^2^+2Fc^2^)/3'
_refine_ls_weighting_scheme calc
_refine_ls_wR_factor_gt 0.2486
_refine_ls_wR_factor_ref 0.2583
_reflns_Friedel_coverage 0.000
_reflns_number_gt 1798
_reflns_number_total 2163
_reflns_threshold_expression 'I > 2\s(I)'
_cod_data_source_file d3ra08519h2.cif
_cod_data_source_block htr-4-ip_auto
_cod_database_code 7248234
_shelx_shelxl_version_number 2018/3
_chemical_oxdiff_formula CN
_shelx_space_group_comment
;
The symmetry employed for this shelxl refinement is uniquely defined
by the following loop, which should always be used as a source of
symmetry information in preference to the above space-group names.
They are only intended as comments.
;
_olex2_refinement_description
;
1. Fixed Uiso
 At 1.2 times of:
  All C(H) groups
2.a Aromatic/amide H refined with riding coordinates:
 C007(H007), C008(H008), C00B(H00B), C00C(H00C), C00D(H00D), C00E(H00E),
 C00F(H00F), C00G(H00G), C00H(H00H)
;
_olex2_submission_special_instructions 'No special instructions were received'
_oxdiff_exptl_absorpt_empirical_details
;
Empirical correction (ABSPACK) includes:
- Absorption correction using spherical harmonics
- Frame scaling
;
_oxdiff_exptl_absorpt_empirical_full_max 2.914
_oxdiff_exptl_absorpt_empirical_full_min 0.389

loop_
_space_group_symop_operation_xyz
'x, y, z'
'-x, y+1/2, -z+1/2'
'-x, -y, -z'
'x, -y-1/2, z-1/2'

loop_
_atom_site_label
_atom_site_type_symbol
_atom_site_fract_x
_atom_site_fract_y
_atom_site_fract_z
_atom_site_U_iso_or_equiv
_atom_site_adp_type
_atom_site_occupancy
_atom_site_site_symmetry_order
_atom_site_calc_flag
_atom_site_refinement_flags_posn
_atom_site_refinement_flags_adp
_atom_site_refinement_flags_occupancy
_atom_site_disorder_assembly
_atom_site_disorder_group
N001 N 0.3688(7) 0.52154(14) 0.61076(15) 0.0322(6) Uani 1 1 d . . . . .
C002 C 0.4210(7) 0.45585(15) 0.74494(16) 0.0221(6) Uani 1 1 d . . . . .
C003 C 0.3572(7) 0.39010(14) 0.79150(16) 0.0216(6) Uani 1 1 d . . . . .
C004 C 0.1819(7) 0.32775(15) 0.75197(17) 0.0233(6) Uani 1 1 d . . . . .
C005 C 0.4640(7) 0.38721(15) 0.87900(16) 0.0239(6) Uani 1 1 d . . . . .
C006 C 0.1178(7) 0.26272(15) 0.79940(19) 0.0273(7) Uani 1 1 d . . . . .
C007 C 0.1401(7) 0.39727(16) 0.61811(17) 0.0256(6) Uani 1 1 d . . . . .
H007 H 0.067462 0.400151 0.559844 0.031 Uiso 1 1 calc R U . . .
C008 C 0.6382(7) 0.44891(16) 0.91640(17) 0.0276(7) Uani 1 1 d . . . . .
H008 H 0.716712 0.447047 0.974375 0.033 Uiso 1 1 calc R U . . .
C009 C 0.0740(7) 0.33053(15) 0.66409(17) 0.0249(6) Uani 1 1 d . . . . .
C00A C 0.3047(7) 0.45622(15) 0.65662(17) 0.0234(6) Uani 1 1 d . . . . .
C00B C 0.5921(7) 0.51651(15) 0.78526(18) 0.0262(6) Uani 1 1 d . . . . .
H00B H 0.636075 0.560505 0.754312 0.031 Uiso 1 1 calc R U . . .
C00C C 0.6976(7) 0.51248(16) 0.87023(18) 0.0281(7) Uani 1 1 d . . . . .
H00C H 0.812419 0.554033 0.897181 0.034 Uiso 1 1 calc R U . . .
C00D C 0.2252(8) 0.26145(16) 0.88763(19) 0.0310(7) Uani 1 1 d . . . . .
H00D H 0.179093 0.218443 0.920056 0.037 Uiso 1 1 calc R U . . .
C00E C 0.3914(8) 0.32076(17) 0.92532(18) 0.0302(7) Uani 1 1 d . . . . .
H00E H 0.461634 0.318346 0.983746 0.036 Uiso 1 1 calc R U . . .
C00F C -0.0929(8) 0.26854(16) 0.62605(19) 0.0295(7) Uani 1 1 d . . . . .
H00F H -0.166040 0.269975 0.567743 0.035 Uiso 1 1 calc R U . . .
C00G C -0.1525(8) 0.20554(17) 0.6721(2) 0.0330(7) Uani 1 1 d . . . . .
H00G H -0.262724 0.163535 0.645011 0.040 Uiso 1 1 calc R U . . .
C00H C -0.0533(8) 0.20228(16) 0.7582(2) 0.0332(7) Uani 1 1 d . . . . .
H00H H -0.102381 0.158612 0.789199 0.040 Uiso 1 1 calc R U . . .
C00I C 0.4192(10) 0.57636(19) 0.5740(2) 0.0400(8) Uani 1 1 d . . . . .

loop_
_atom_site_aniso_label
_atom_site_aniso_U_11
_atom_site_aniso_U_22
_atom_site_aniso_U_33
_atom_site_aniso_U_23
_atom_site_aniso_U_13
_atom_site_aniso_U_12
N001 0.0312(14) 0.0362(14) 0.0301(12) -0.0012(10) 0.0074(10) 0.0022(10)
C002 0.0128(13) 0.0288(13) 0.0258(13) -0.0012(10) 0.0091(10) 0.0068(10)
C003 0.0148(13) 0.0264(13) 0.0247(13) -0.0022(10) 0.0085(10) 0.0044(10)
C004 0.0172(13) 0.0261(13) 0.0276(13) -0.0015(10) 0.0091(10) 0.0040(10)
C005 0.0156(13) 0.0322(14) 0.0247(13) -0.0007(10) 0.0068(10) 0.0084(10)
C006 0.0185(14) 0.0266(14) 0.0383(15) -0.0004(11) 0.0138(11) 0.0053(10)
C007 0.0213(14) 0.0315(14) 0.0246(13) -0.0023(10) 0.0055(10) 0.0048(10)
C008 0.0187(14) 0.0397(16) 0.0247(13) -0.0064(11) 0.0046(11) 0.0096(11)
C009 0.0152(13) 0.0288(14) 0.0316(14) -0.0071(10) 0.0068(10) 0.0042(10)
C00A 0.0188(14) 0.0269(13) 0.0257(13) 0.0012(10) 0.0097(10) 0.0054(10)
C00B 0.0191(14) 0.0277(14) 0.0328(14) -0.0019(11) 0.0098(11) 0.0038(10)
C00C 0.0182(14) 0.0337(15) 0.0329(14) -0.0099(11) 0.0057(11) 0.0043(11)
C00D 0.0269(15) 0.0319(14) 0.0363(16) 0.0088(11) 0.0182(12) 0.0100(12)
C00E 0.0290(16) 0.0366(15) 0.0260(13) 0.0057(11) 0.0082(11) 0.0120(12)
C00F 0.0201(14) 0.0341(15) 0.0351(15) -0.0080(11) 0.0069(11) 0.0008(11)
C00G 0.0176(14) 0.0317(15) 0.0510(18) -0.0106(13) 0.0115(12) -0.0017(11)
C00H 0.0231(15) 0.0275(14) 0.0514(18) 0.0036(12) 0.0202(13) 0.0011(11)
C00I 0.046(2) 0.0390(17) 0.0354(16) -0.0001(13) 0.0078(14) -0.0029(14)

loop_
_atom_type_symbol
_atom_type_description
_atom_type_scat_dispersion_real
_atom_type_scat_dispersion_imag
_atom_type_scat_source
C C 0.0181 0.0091 'International Tables Vol C Tables 4.2.6.8 and 6.1.1.4'
H H 0.0000 0.0000 'International Tables Vol C Tables 4.2.6.8 and 6.1.1.4'
N N 0.0311 0.0180 'International Tables Vol C Tables 4.2.6.8 and 6.1.1.4'

loop_
_geom_angle_atom_site_label_1
_geom_angle_atom_site_label_2
_geom_angle_atom_site_label_3
_geom_angle
_geom_angle_site_symmetry_1
_geom_angle_site_symmetry_3
_geom_angle_publ_flag
C00I N001 C00A 178.7(3) . . ?
C003 C002 C00A 117.3(2) . . ?
C00B C002 C003 119.7(2) . . ?
C00B C002 C00A 123.0(3) . . ?
C002 C003 C004 120.7(2) . . ?
C002 C003 C005 119.5(2) . . ?
C005 C003 C004 119.8(2) . . ?
C003 C004 C009 119.9(2) . . ?
C006 C004 C003 120.1(3) . . ?
C006 C004 C009 120.0(3) . . ?
C003 C005 C00E 118.7(3) . . ?
C008 C005 C003 118.8(2) . . ?
C008 C005 C00E 122.6(3) . . ?
C004 C006 C00D 119.1(3) . . ?
C00H C006 C004 118.5(3) . . ?
C00H C006 C00D 122.5(3) . . ?
C009 C007 H007 119.6 . . ?
C00A C007 H007 119.6 . . ?
C00A C007 C009 120.8(2) . . ?
C005 C008 H008 119.5 . . ?
C00C C008 C005 121.0(3) . . ?
C00C C008 H008 119.5 . . ?
C004 C009 C007 118.7(2) . . ?
C00F C009 C004 119.1(3) . . ?
C00F C009 C007 122.2(3) . . ?
N001 C00A C002 117.1(2) . . ?
C007 C00A N001 120.3(2) . . ?
C007 C00A C002 122.6(2) . . ?
C002 C00B H00B 120.0 . . ?
C00C C00B C002 120.1(3) . . ?
C00C C00B H00B 120.0 . . ?
C008 C00C C00B 121.0(3) . . ?
C008 C00C H00C 119.5 . . ?
C00B C00C H00C 119.5 . . ?
C006 C00D H00D 119.6 . . ?
C00E C00D C006 120.9(3) . . ?
C00E C00D H00D 119.6 . . ?
C005 C00E H00E 119.2 . . ?
C00D C00E C005 121.5(3) . . ?
C00D C00E H00E 119.2 . . ?
C009 C00F H00F 119.7 . . ?
C00G C00F C009 120.6(3) . . ?
C00G C00F H00F 119.7 . . ?
C00F C00G H00G 119.5 . . ?
C00F C00G C00H 121.0(3) . . ?
C00H C00G H00G 119.5 . . ?
C006 C00H H00H 119.6 . . ?
C00G C00H C006 120.8(3) . . ?
C00G C00H H00H 119.6 . . ?

loop_
_geom_bond_atom_site_label_1
_geom_bond_atom_site_label_2
_geom_bond_distance
_geom_bond_site_symmetry_2
_geom_bond_publ_flag
N001 C00A 1.409(4) . ?
N001 C00I 1.165(4) . ?
C002 C003 1.421(4) . ?
C002 C00A 1.443(4) . ?
C002 C00B 1.399(4) . ?
C003 C004 1.424(4) . ?
C003 C005 1.424(4) . ?
C004 C006 1.418(4) . ?
C004 C009 1.430(4) . ?
C005 C008 1.400(4) . ?
C005 C00E 1.437(4) . ?
C006 C00D 1.434(4) . ?
C006 C00H 1.402(4) . ?
C007 H007 0.9500 . ?
C007 C009 1.433(4) . ?
C007 C00A 1.352(4) . ?
C008 H008 0.9500 . ?
C008 C00C 1.382(4) . ?
C009 C00F 1.396(4) . ?
C00B H00B 0.9500 . ?
C00B C00C 1.385(4) . ?
C00C H00C 0.9500 . ?
C00D H00D 0.9500 . ?
C00D C00E 1.355(5) . ?
C00E H00E 0.9500 . ?
C00F H00F 0.9500 . ?
C00F C00G 1.373(4) . ?
C00G H00G 0.9500 . ?
C00G C00H 1.396(5) . ?
C00H H00H 0.9500 . ?

loop_
_geom_torsion_atom_site_label_1
_geom_torsion_atom_site_label_2
_geom_torsion_atom_site_label_3
_geom_torsion_atom_site_label_4
_geom_torsion
_geom_torsion_site_symmetry_1
_geom_torsion_site_symmetry_2
_geom_torsion_site_symmetry_3
_geom_torsion_site_symmetry_4
_geom_torsion_publ_flag
C002 C003 C004 C006 -179.5(2) . . . . ?
C002 C003 C004 C009 1.2(4) . . . . ?
C002 C003 C005 C008 -1.7(4) . . . . ?
C002 C003 C005 C00E 178.9(2) . . . . ?
C002 C00B C00C C008 0.4(4) . . . . ?
C003 C002 C00A N001 -180.0(2) . . . . ?
C003 C002 C00A C007 0.2(4) . . . . ?
C003 C002 C00B C00C -0.2(4) . . . . ?
C003 C004 C006 C00D 1.3(4) . . . . ?
C003 C004 C006 C00H -179.6(2) . . . . ?
C003 C004 C009 C007 -1.2(4) . . . . ?
C003 C004 C009 C00F 179.1(2) . . . . ?
C003 C005 C008 C00C 1.8(4) . . . . ?
C003 C005 C00E C00D 0.0(4) . . . . ?
C004 C003 C005 C008 179.5(2) . . . . ?
C004 C003 C005 C00E 0.1(4) . . . . ?
C004 C006 C00D C00E -1.2(4) . . . . ?
C004 C006 C00H C00G 1.2(4) . . . . ?
C004 C009 C00F C00G -0.2(4) . . . . ?
C005 C003 C004 C006 -0.8(4) . . . . ?
C005 C003 C004 C009 179.9(2) . . . . ?
C005 C008 C00C C00B -1.2(4) . . . . ?
C006 C004 C009 C007 179.5(2) . . . . ?
C006 C004 C009 C00F -0.2(4) . . . . ?
C006 C00D C00E C005 0.5(4) . . . . ?
C007 C009 C00F C00G -179.9(2) . . . . ?
C008 C005 C00E C00D -179.4(3) . . . . ?
C009 C004 C006 C00D -179.4(2) . . . . ?
C009 C004 C006 C00H -0.3(4) . . . . ?
C009 C007 C00A N001 179.9(2) . . . . ?
C009 C007 C00A C002 -0.3(4) . . . . ?
C009 C00F C00G C00H 1.1(4) . . . . ?
C00A C002 C003 C004 -0.7(4) . . . . ?
C00A C002 C003 C005 -179.4(2) . . . . ?
C00A C002 C00B C00C -179.9(2) . . . . ?
C00A C007 C009 C004 0.7(4) . . . . ?
C00A C007 C009 C00F -179.5(3) . . . . ?
C00B C002 C003 C004 179.7(2) . . . . ?
C00B C002 C003 C005 0.9(4) . . . . ?
C00B C002 C00A N001 -0.3(4) . . . . ?
C00B C002 C00A C007 179.8(2) . . . . ?
C00D C006 C00H C00G -179.7(2) . . . . ?
C00E C005 C008 C00C -178.8(2) . . . . ?
C00F C00G C00H C006 -1.6(4) . . . . ?
C00H C006 C00D C00E 179.7(3) . . . . ?
